data_1548784
loop_
_publ_author_name
'Pham, Phuc H.'
'Doan, Son H.'
'Tran, Hang T. T.'
'Nguyen, Ngoc N.'
'Phan, Anh N. Q.'
'Le, Ha V.'
'Tu, Thach N.'
'Phan, Nam T. S.'

_publ_section_title
;
 A new transformation of coumarins via direct C--H bond activation
 utilizing an iron--organic framework as a recyclable catalyst
;
_journal_issue 5
_journal_name_full 'Catalysis Science &amp; Technology'
_journal_page_first 1267
_journal_paper_doi 10.1039/C7CY02139A
_journal_volume 8
_journal_year 2018
_chemical_formula_sum 'C39.1 H24.5 Fe3 N2.1 O15.7'
_chemical_formula_weight 942.46
_space_group_crystal_system monoclinic
_space_group_IT_number 14
_space_group_name_Hall '-P 2ybc'
_space_group_name_H-M_alt 'P 1 21/c 1'
_symmetry_space_group_name_Hall '-P 2ybc'
_symmetry_space_group_name_H-M 'P 1 21/c 1'
_atom_sites_solution_hydrogens geom
_audit_creation_method SHELXL-2014/7
_audit_update_record
;
2017-12-14 deposited with the CCDC.
2018-01-26 downloaded from the CCDC.
;
_cell_angle_alpha 90
_cell_angle_beta 90
_cell_angle_gamma 90
_cell_formula_units_Z 4
_cell_length_a 12.6797(3)
_cell_length_b 13.5123(4)
_cell_length_c 23.9480(7)
_cell_measurement_reflns_used 3535
_cell_measurement_temperature 93(2)
_cell_measurement_theta_max 71.1807
_cell_measurement_theta_min 3.6922
_cell_volume 4103.1(2)
_computing_structure_refinement 'SHELXL-2014/7 (Sheldrick, 2014)'
_diffrn_ambient_temperature 93(2)
_diffrn_detector_area_resol_mean 10.4167
_diffrn_measured_fraction_theta_full 0.999
_diffrn_measured_fraction_theta_max 0.999
_diffrn_measurement_device_type 'Bruker D8 Venture'
_diffrn_radiation_type CuK\a
_diffrn_radiation_wavelength 1.54178
_diffrn_reflns_av_R_equivalents 0.1849
_diffrn_reflns_av_unetI/netI 0.1288
_diffrn_reflns_Laue_measured_fraction_full 0.999
_diffrn_reflns_Laue_measured_fraction_max 0.999
_diffrn_reflns_limit_h_max 14
_diffrn_reflns_limit_h_min -14
_diffrn_reflns_limit_k_max 13
_diffrn_reflns_limit_k_min -15
_diffrn_reflns_limit_l_max 27
_diffrn_reflns_limit_l_min -25
_diffrn_reflns_number 25524
_diffrn_reflns_point_group_measured_fraction_full 0.999
_diffrn_reflns_point_group_measured_fraction_max 0.999
_diffrn_reflns_theta_full 62.355
_diffrn_reflns_theta_max 62.355
_diffrn_reflns_theta_min 3.486
_exptl_absorpt_coefficient_mu 9.034
_exptl_absorpt_correction_T_max 0.7528
_exptl_absorpt_correction_T_min 0.4828
_exptl_absorpt_correction_type multi-scan
_exptl_absorpt_process_details 'SADABS V2014/4 (Bruker AXS Inc.)'
_exptl_crystal_colour red
_exptl_crystal_density_diffrn 1.526
_exptl_crystal_description rhombic
_exptl_crystal_F_000 1910
_exptl_crystal_size_max 0.356
_exptl_crystal_size_mid 0.233
_exptl_crystal_size_min 0.154
_refine_diff_density_max 1.009
_refine_diff_density_min -0.983
_refine_diff_density_rms 0.173
_refine_ls_extinction_coef 0.00014(5)
_refine_ls_extinction_expression Fc^*^=kFc[1+0.001xFc^2^\l^3^/sin(2\q)]^-1/4^
_refine_ls_extinction_method 'SHELXL-2014/7 (Sheldrick 2014'
_refine_ls_goodness_of_fit_ref 1.064
_refine_ls_hydrogen_treatment constr
_refine_ls_matrix_type full
_refine_ls_number_parameters 502
_refine_ls_number_reflns 6499
_refine_ls_number_restraints 41
_refine_ls_restrained_S_all 1.065
_refine_ls_R_factor_all 0.1408
_refine_ls_R_factor_gt 0.1027
_refine_ls_shift/su_max 0.000
_refine_ls_shift/su_mean 0.000
_refine_ls_structure_factor_coef Fsqd
_refine_ls_weighting_details 'w=1/[\s^2^(Fo^2^)+(0.1084P)^2^+44.8446P] where P=(Fo^2^+2Fc^2^)/3'
_refine_ls_weighting_scheme calc
_refine_ls_wR_factor_gt 0.2430
_refine_ls_wR_factor_ref 0.2701
_reflns_Friedel_coverage 0.000
_reflns_number_gt 4870
_reflns_number_total 6499
_reflns_threshold_expression 'I > 2\s(I)'
_cod_data_source_file c7cy02139a2.cif
_cod_data_source_block p21c_a
_cod_depositor_comments 'Adding full bibliography for 1548784.cif.'
_cod_original_formula_sum 'C39.10 H24.50 Fe3 N2.10 O15.70'
_cod_database_code 1548784
_shelx_shelxl_version_number 2014/7
_shelx_space_group_comment
;
The symmetry employed for this shelxl refinement is uniquely defined
by the following loop, which should always be used as a source of
symmetry information in preference to the above space-group names.
They are only intended as comments.
;

loop_
_space_group_symop_operation_xyz
'x, y, z'
'-x, y+1/2, -z+1/2'
'-x, -y, -z'
'x, -y-1/2, z-1/2'

loop_
_atom_site_label
_atom_site_type_symbol
_atom_site_fract_x
_atom_site_fract_y
_atom_site_fract_z
_atom_site_U_iso_or_equiv
_atom_site_adp_type
_atom_site_occupancy
_atom_site_site_symmetry_order
_atom_site_calc_flag
_atom_site_refinement_flags_posn
_atom_site_refinement_flags_adp
_atom_site_refinement_flags_occupancy
Fe01 Fe 0.77182(15) 0.89268(12) 0.28741(9) 0.0190(5) Uani 1 1 d . . .
C1 C 1.1377(12) 0.8957(10) 0.5415(6) 0.032(3) Uani 1 1 d . U .
H1 H 1.1934 0.8981 0.5150 0.038 Uiso 1 1 calc R U .
O1 O 0.9662(10) 0.8299(8) 0.3557(5) 0.058(3) Uani 1 1 d . U .
C58 C 1.511(5) 1.673(4) 0.025(2) 0.073(15) Uiso 0.4 1 d . . P
O50 O 1.384(3) 0.916(3) 0.0946(16) 0.102(11) Uiso 0.5 1 d . . P
C48 C 1.476(5) 1.427(5) 0.077(3) 0.101(19) Uiso 0.5 1 d . . P
O47 O 1.519(7) 1.431(5) 0.108(3) 0.12(2) Uiso 0.3 1 d . . P
N2 N 1.561(6) 1.364(6) 0.057(3) 0.09(2) Uiso 0.3 1 d . . P
O46 O 1.1822(8) 0.9452(6) 0.7135(5) 0.041(3) Uani 1 1 d . U .
C45 C 1.0178(15) 0.8726(11) 0.4646(7) 0.046(5) Uani 1 1 d . . .
H01C H 1.0757 0.8730 0.4395 0.055 Uiso 1 1 calc R U .
O45 O 1.510(7) 1.246(6) 0.113(3) 0.13(2) Uiso 0.3 1 d . . P
C44 C 0.9488(11) 0.8815(11) 0.5600(8) 0.039(4) Uani 1 1 d . . .
O43 O 1.588(7) 1.552(7) 0.097(4) 0.24(4) Uiso 0.4 1 d . . P
OA43 O 1.0348(12) 0.8605(10) 0.7279(5) 0.068(4) Uani 1 1 d . U .
Fe02 Fe 0.23213(15) 0.58930(12) 0.29448(9) 0.0179(5) Uani 1 1 d . U .
C2 C 1.1563(13) 0.9063(10) 0.5983(6) 0.034(3) Uani 1 1 d . U .
H01E H 1.2259 0.9186 0.6112 0.041 Uiso 1 1 calc R U .
Fe03 Fe 0.99975(15) 0.73787(13) 0.29146(7) 0.0164(4) Uani 1 1 d . . .
C3 C 1.0705(12) 0.8988(10) 0.6383(6) 0.027(3) Uani 1 1 d . U .
C4 C 1.0361(11) 0.8817(9) 0.5256(6) 0.026(3) Uani 1 1 d . . .
C5 C 0.9145(11) 0.8632(10) 0.4441(6) 0.025(3) Uiso 1 1 d . . .
C6 C 0.8874(13) 0.8555(11) 0.3856(7) 0.035(4) Uiso 1 1 d . . .
C7 C 0.7679(8) 0.4910(9) 0.2515(6) 0.020(2) Uani 1 1 d . U .
H7 H 0.8428 0.4916 0.2510 0.024 Uiso 1 1 calc R U .
C8 C 0.7138(10) 0.4046(9) 0.2378(5) 0.019(3) Uani 1 1 d . U .
C9 C 0.7709(9) 0.3121(8) 0.2230(5) 0.014(2) Uiso 1 1 d . . .
C10 C 0.6016(11) 0.4067(11) 0.2327(6) 0.028(3) Uani 1 1 d . U .
H10 H 0.5648 0.3512 0.2181 0.033 Uiso 1 1 calc R U .
C12 C 0.7703(9) 0.6695(8) 0.2782(6) 0.021(3) Uani 1 1 d . U .
C11 C 0.8416(13) 0.8774(11) 0.5400(7) 0.041(4) Uani 1 1 d . . .
H11 H 0.7829 0.8822 0.5645 0.049 Uiso 1 1 calc R U .
C13 C 0.9411(12) 0.8782(11) 0.1409(6) 0.029(3) Uani 1 1 d . . .
C15 C 1.0735(11) 0.8727(10) -0.0587(6) 0.025(3) Uiso 1 1 d . . .
C14 C 0.9524(11) 0.8776(9) 0.0359(6) 0.023(3) Uani 1 1 d . U .
C16 C 1.0982(12) 0.9032(9) 0.6973(6) 0.028(3) Uani 1 1 d . U .
C17 C 0.9692(13) 0.8908(10) 0.6194(7) 0.037(4) Uani 1 1 d . U .
H01I H 0.9122 0.8913 0.6451 0.045 Uiso 1 1 calc R U .
C18 C 1.0620(12) 0.8640(11) 0.0441(7) 0.035(4) Uiso 1 1 d . . .
C19 C 1.1227(14) 0.8626(10) -0.0114(7) 0.042(4) Uani 1 1 d . U .
H01M H 1.1971 0.8541 -0.0112 0.050 Uiso 1 1 calc R U .
C20 C 0.9627(14) 0.8800(11) -0.0604(9) 0.051(5) Uani 1 1 d . . .
H01G H 0.9289 0.8818 -0.0958 0.061 Uiso 1 1 calc R U .
C21 C 0.9010(10) 0.8844(9) -0.0130(7) 0.033(4) Uani 1 1 d . . .
H01L H 0.8266 0.8919 -0.0149 0.040 Uiso 1 1 calc R U .
C22 C 1.1311(13) 0.8756(10) -0.1136(6) 0.033(3) Uani 1 1 d . U .
C23 C 1.1098(14) 0.8541(12) 0.0928(7) 0.048(4) Uani 1 1 d . . .
H23 H 1.1839 0.8443 0.0945 0.058 Uiso 1 1 calc R U .
C24 C 0.8879(13) 0.8836(9) 0.0893(7) 0.040(4) Uani 1 1 d . . .
H01A H 0.8134 0.8909 0.0879 0.048 Uiso 1 1 calc R U .
C25 C 1.0533(14) 0.8579(12) 0.1392(7) 0.048(5) Uani 1 1 d . . .
H25 H 1.0885 0.8466 0.1736 0.057 Uiso 1 1 calc R U .
C26 C 0.8878(11) 0.8849(10) 0.1957(7) 0.032(4) Uani 1 1 d . . .
OA27 O 1.0876(7) 0.8720(6) -0.1601(4) 0.026(2) Uani 1 1 d . . .
C28 C 0.8299(15) 0.8662(11) 0.4848(6) 0.043(4) Uani 1 1 d . . .
H28 H 0.7599 0.8597 0.4710 0.051 Uiso 1 1 calc R U .
O29 O 0.7980(11) 0.8740(7) 0.3700(5) 0.062(4) Uani 1 1 d . . .
C30 C 0.7125(9) 0.5769(8) 0.2659(6) 0.020(3) Uani 1 1 d . U .
N1 N 1.509(2) 1.746(3) 0.1210(10) 0.144(10) Uani 1 1 d . . .
C29 C 1.5934(15) 1.777(2) 0.1547(12) 0.099(10) Uani 1 1 d . . .
HA29 H 1.6414 1.8183 0.1326 0.119 Uiso 1 1 calc R U .
HB29 H 1.6314 1.7190 0.1687 0.119 Uiso 1 1 calc R U .
HC29 H 1.5662 1.8156 0.1863 0.119 Uiso 1 1 calc R U .
C31 C 0.6019(9) 0.5770(9) 0.2637(6) 0.017(3) Uani 1 1 d . . .
H31 H 0.5639 0.6358 0.2719 0.020 Uiso 1 1 calc R U .
N3 N 1.414(3) 1.081(3) 0.0854(18) 0.086(12) Uiso 0.5 1 d . . P
O31 O 0.8662(8) 0.3194(7) 0.2188(4) 0.041(3) Uiso 1 1 d . . .
C32 C 0.4303(8) 0.4930(9) 0.2506(7) 0.022(3) Uani 1 1 d . U .
C33 C 0.5473(9) 0.4900(10) 0.2493(6) 0.021(3) Uiso 1 1 d . . .
O34 O 0.3825(6) 0.4322(6) 0.2177(4) 0.024(2) Uani 1 1 d . U .
C34 C 1.416(2) 1.703(2) 0.1535(14) 0.115(11) Uani 1 1 d . . .
H34A H 1.4209 1.6303 0.1535 0.172 Uiso 1 1 calc R U .
H34B H 1.3497 1.7229 0.1358 0.172 Uiso 1 1 calc R U .
H34C H 1.4176 1.7271 0.1920 0.172 Uiso 1 1 calc R U .
O35 O 0.3855(6) 0.5515(6) 0.2813(4) 0.0205(19) Uani 1 1 d . U .
C35 C 1.649(3) 1.330(3) 0.0871(15) 0.137(12) Uiso 1 1 d . . .
O36 O 0.7187(7) 0.2341(6) 0.2195(4) 0.0218(19) Uiso 1 1 d . . .
C36 C 1.604(6) 1.416(5) 0.095(3) 0.081(18) Uiso 0.4 1 d . . P
O38 O 0.8634(7) 0.6599(6) 0.2980(4) 0.027(2) Uiso 1 1 d . . .
N38 N 1.439(6) 1.713(6) 0.015(4) 0.11(3) Uiso 0.3 1 d . . P
C38 C 1.514(4) 1.060(3) 0.0790(19) 0.080(13) Uiso 0.5 1 d . . P
H38A H 1.5566 1.1068 0.1009 0.096 Uiso 0.5 1 calc R U P
H38B H 1.5329 1.0660 0.0394 0.096 Uiso 0.5 1 calc R U P
H38C H 1.5275 0.9926 0.0918 0.096 Uiso 0.5 1 calc R U P
C37 C 1.364(3) 1.171(2) 0.0926(13) 0.046(9) Uani 0.5 1 d . . P
H37A H 1.4121 1.2171 0.1119 0.055 Uiso 0.5 1 calc R U P
H37B H 1.3004 1.1622 0.1149 0.055 Uiso 0.5 1 calc R U P
H37C H 1.3455 1.1988 0.0561 0.055 Uiso 0.5 1 calc R U P
O37 O 1.483(8) 1.507(7) 0.087(4) 0.10(3) Uiso 0.2 1 d . . P
O39 O 0.7213(7) 0.7483(6) 0.2728(4) 0.028(2) Uiso 1 1 d . . .
C39 C 1.347(4) 1.001(3) 0.0957(17) 0.072(12) Uiso 0.5 1 d . . P
H39 H 1.2747 1.0113 0.1034 0.087 Uiso 0.5 1 calc R U P
O40 O 1.2289(8) 0.8921(7) -0.1128(4) 0.038(2) Uani 1 1 d . U .
C40 C 1.518(8) 1.786(6) 0.018(4) 0.09(3) Uiso 0.3 1 d . . P
O41 O 0.9219(8) 0.8461(8) 0.2384(5) 0.042(3) Uani 1 1 d . . .
O42 O 0.7981(8) 0.9259(7) 0.1957(4) 0.039(3) Uani 1 1 d . . .

loop_
_atom_site_aniso_label
_atom_site_aniso_U_11
_atom_site_aniso_U_22
_atom_site_aniso_U_33
_atom_site_aniso_U_23
_atom_site_aniso_U_13
_atom_site_aniso_U_12
Fe01 0.0091(9) 0.0093(8) 0.0385(13) 0.0025(8) -0.0067(10) -0.0002(7)
C1 0.035(9) 0.028(8) 0.033(6) 0.006(6) 0.005(6) -0.005(7)
O1 0.080(7) 0.045(6) 0.049(6) -0.026(5) 0.010(5) -0.025(5)
O46 0.047(6) 0.018(5) 0.059(7) 0.006(5) -0.039(5) -0.009(4)
C45 0.073(13) 0.015(7) 0.051(11) -0.007(6) -0.019(10) 0.006(8)
C44 0.022(8) 0.024(8) 0.070(12) 0.006(8) 0.011(8) 0.008(6)
OA43 0.100(10) 0.070(9) 0.035(7) 0.029(6) 0.016(7) -0.024(7)
Fe02 0.0061(8) 0.0092(8) 0.0384(12) -0.0041(8) 0.0065(9) -0.0013(7)
C2 0.051(8) 0.030(8) 0.022(6) 0.016(6) 0.007(6) 0.017(7)
Fe03 0.0042(7) 0.0202(9) 0.0247(10) 0.0004(9) -0.0018(12) -0.0004(6)
C3 0.037(7) 0.024(7) 0.020(6) -0.003(6) -0.006(5) -0.011(6)
C4 0.027(7) 0.008(6) 0.042(9) 0.008(6) 0.012(7) -0.004(6)
C7 0.007(5) 0.016(5) 0.036(7) -0.003(5) 0.011(7) -0.002(5)
C8 0.016(6) 0.018(6) 0.025(7) -0.005(5) -0.007(6) 0.005(5)
C10 0.021(6) 0.031(8) 0.030(8) -0.003(6) 0.004(6) -0.012(5)
C12 0.005(5) 0.017(5) 0.042(8) 0.001(5) 0.004(6) 0.000(5)
C11 0.044(9) 0.037(9) 0.042(10) 0.014(7) -0.005(8) -0.007(8)
C13 0.036(9) 0.036(8) 0.016(8) -0.003(6) -0.003(6) -0.006(7)
C14 0.028(6) 0.010(5) 0.031(7) -0.006(5) -0.009(5) 0.007(5)
C16 0.040(8) 0.014(6) 0.030(7) 0.007(5) -0.014(6) -0.001(5)
C17 0.038(7) 0.025(8) 0.048(10) 0.000(7) -0.018(7) 0.000(7)
C19 0.057(8) 0.019(6) 0.049(8) -0.002(6) 0.004(7) 0.002(6)
C20 0.051(10) 0.023(8) 0.078(14) -0.020(8) 0.039(10) -0.008(8)
C21 0.016(7) 0.014(7) 0.070(12) -0.002(7) 0.013(7) -0.001(5)
C22 0.046(7) 0.024(8) 0.029(9) -0.003(6) -0.016(7) 0.016(7)
C23 0.048(10) 0.049(10) 0.048(11) -0.022(9) 0.008(9) -0.009(8)
C24 0.051(10) 0.013(7) 0.057(11) 0.003(7) 0.032(9) -0.010(6)
C25 0.053(11) 0.052(11) 0.038(10) -0.024(8) 0.022(9) -0.011(9)
C26 0.022(7) 0.029(8) 0.043(10) -0.001(7) -0.002(7) -0.010(6)
OA27 0.019(5) 0.025(5) 0.034(6) -0.010(4) 0.003(4) -0.005(4)
C28 0.072(12) 0.028(8) 0.029(9) -0.019(7) 0.003(8) -0.009(8)
O29 0.098(11) 0.016(5) 0.072(9) 0.013(5) -0.057(8) -0.002(6)
C30 0.009(6) 0.004(5) 0.046(8) -0.001(5) -0.008(6) 0.002(4)
N1 0.089(16) 0.22(3) 0.122(19) 0.02(2) -0.05(2) -0.060(18)
C29 0.029(11) 0.16(3) 0.11(2) 0.033(18) 0.008(12) -0.036(14)
C31 0.006(6) 0.021(7) 0.023(7) -0.003(5) -0.006(5) -0.001(5)
C32 0.008(5) 0.013(6) 0.045(8) 0.001(5) 0.003(6) -0.004(5)
O34 0.009(4) 0.017(4) 0.046(6) -0.013(4) 0.001(4) -0.003(3)
C34 0.08(2) 0.12(2) 0.15(3) 0.01(2) 0.00(2) -0.018(17)
O35 0.006(4) 0.031(5) 0.025(5) -0.004(4) 0.007(4) 0.005(3)
C37 0.06(2) 0.06(2) 0.021(17) 0.010(15) -0.011(15) 0.000(17)
O40 0.039(5) 0.035(6) 0.040(6) 0.014(4) 0.019(5) 0.011(5)
O41 0.040(6) 0.038(6) 0.047(7) 0.007(5) -0.006(5) -0.004(5)
O42 0.048(7) 0.022(5) 0.048(7) 0.008(4) 0.029(5) 0.006(4)

loop_
_atom_type_symbol
_atom_type_description
_atom_type_scat_dispersion_real
_atom_type_scat_dispersion_imag
_atom_type_scat_source
C C 0.0181 0.0091 'International Tables Vol C Tables 4.2.6.8 and 6.1.1.4'
H H 0.0000 0.0000 'International Tables Vol C Tables 4.2.6.8 and 6.1.1.4'
N N 0.0311 0.0180 'International Tables Vol C Tables 4.2.6.8 and 6.1.1.4'
O O 0.0492 0.0322 'International Tables Vol C Tables 4.2.6.8 and 6.1.1.4'
Fe Fe -1.1336 3.1974 'International Tables Vol C Tables 4.2.6.8 and 6.1.1.4'

loop_
_geom_angle_atom_site_label_1
_geom_angle_atom_site_label_2
_geom_angle_atom_site_label_3
_geom_angle
_geom_angle_site_symmetry_1
_geom_angle_site_symmetry_3
O29 Fe01 O34 104.5(5) . 2_655
O29 Fe01 O39 95.6(4) . .
O34 Fe01 O39 86.6(4) 2_655 .
O29 Fe01 O42 161.6(5) . .
O34 Fe01 O42 91.8(4) 2_655 .
O39 Fe01 O42 93.9(4) . .
O29 Fe01 O46 95.1(4) . 3_776
O34 Fe01 O46 89.6(4) 2_655 3_776
O39 Fe01 O46 169.3(4) . 3_776
O42 Fe01 O46 76.2(4) . 3_776
O29 Fe01 O41 109.0(5) . .
O34 Fe01 O41 146.1(4) 2_655 .
O39 Fe01 O41 85.0(4) . .
O42 Fe01 O41 56.2(4) . .
O46 Fe01 O41 92.6(4) 3_776 .
C4 C1 C2 116.8(14) . .
C4 C1 H1 121.6 . .
C2 C1 H1 121.6 . .
C6 O1 Fe03 139.3(11) . .
N38 C58 C40 62(6) . .
O47 C48 O37 74(8) . .
O47 C48 N2 83(8) . .
O37 C48 N2 125(8) . .
O47 C48 C36 40(6) . .
O37 C48 C36 88(7) . .
N2 C48 C36 47(4) . .
C48 O47 C36 110(9) . .
C48 O47 O37 60(7) . .
C36 O47 O37 113(9) . .
C48 O47 N2 63(7) . .
C36 O47 N2 52(5) . .
O37 O47 N2 106(8) . .
C36 N2 C35 58(4) . .
C36 N2 C48 76(6) . .
C35 N2 C48 127(6) . .
C36 N2 O47 44(4) . .
C35 N2 O47 93(6) . .
C48 N2 O47 34(4) . .
C16 O46 Fe02 116.0(10) . 4_676
C16 O46 Fe01 130.2(8) . 3_776
Fe02 O46 Fe01 98.4(4) 4_676 3_776
C5 C45 C4 119.8(16) . .
C5 C45 H01C 120.1 . .
C4 C45 H01C 120.1 . .
C4 C44 C11 124.0(17) . .
C4 C44 C17 116.2(15) . .
C11 C44 C17 119.8(14) . .
O37 O43 C36 72(6) . .
C16 OA43 Fe03 151.6(13) . 4_576
O35 Fe02 O36 85.7(3) . 2_655
O35 Fe02 O46 95.2(4) . 4_475
O36 Fe02 O46 98.7(4) 2_655 4_475
O35 Fe02 OA27 159.2(4) . 4_476
O36 Fe02 OA27 96.1(3) 2_655 4_476
O46 Fe02 OA27 105.1(4) 4_475 4_476
O35 Fe02 O40 101.5(4) . 4_476
O36 Fe02 O40 93.4(3) 2_655 4_476
O46 Fe02 O40 160.1(4) 4_475 4_476
OA27 Fe02 O40 57.7(4) 4_476 4_476
O35 Fe02 O42 86.1(4) . 2_645
O36 Fe02 O42 171.6(3) 2_655 2_645
O46 Fe02 O42 80.0(4) 4_475 2_645
OA27 Fe02 O42 92.3(3) 4_476 2_645
O40 Fe02 O42 90.2(4) 4_476 2_645
C1 C2 C3 120.7(15) . .
C1 C2 H01E 119.6 . .
C3 C2 H01E 119.6 . .
O1 Fe03 O38 94.6(4) . .
O1 Fe03 O31 86.3(5) . 2_755
O38 Fe03 O31 177.1(4) . 2_755
O1 Fe03 OA43 177.9(5) . 4_575
O38 Fe03 OA43 84.6(5) . 4_575
O31 Fe03 OA43 94.6(5) 2_755 4_575
O1 Fe03 O41 86.3(5) . .
O38 Fe03 O41 90.5(4) . .
O31 Fe03 O41 86.8(4) 2_755 .
OA43 Fe03 O41 95.8(5) 4_575 .
O1 Fe03 OA27 96.9(5) . 4_576
O38 Fe03 OA27 92.3(3) . 4_576
O31 Fe03 OA27 90.3(4) 2_755 4_576
OA43 Fe03 OA27 81.1(5) 4_575 4_576
O41 Fe03 OA27 175.6(4) . 4_576
C17 C3 C2 119.5(14) . .
C17 C3 C16 123.4(15) . .
C2 C3 C16 117.1(13) . .
C1 C4 C44 126.5(16) . .
C1 C4 C45 115.9(14) . .
C44 C4 C45 117.4(15) . .
C45 C5 C6 124.5(14) . .
C45 C5 C28 117.0(14) . .
C6 C5 C28 118.5(14) . .
O29 C6 O1 127.6(16) . .
O29 C6 C5 120.2(15) . .
O1 C6 C5 112.2(14) . .
C8 C7 C30 120.4(9) . .
C8 C7 H7 119.8 . .
C30 C7 H7 119.8 . .
C7 C8 C10 119.6(11) . .
C7 C8 C9 121.4(11) . .
C10 C8 C9 118.8(12) . .
O31 C9 O36 126.2(11) . .
O31 C9 C8 115.8(11) . .
O36 C9 C8 117.9(11) . .
C33 C10 C8 119.3(12) . .
C33 C10 H10 120.3 . .
C8 C10 H10 120.3 . .
O39 C12 O38 126.0(11) . .
O39 C12 C30 117.3(11) . .
O38 C12 C30 116.4(10) . .
C28 C11 C44 115.9(16) . .
C28 C11 H11 122.1 . .
C44 C11 H11 122.1 . .
C24 C13 C25 117.1(14) . .
C24 C13 C26 123.8(14) . .
C25 C13 C26 119.0(14) . .
C19 C15 C20 120.7(16) . .
C19 C15 C22 122.0(14) . .
C20 C15 C22 117.2(15) . .
C21 C14 C18 127.2(15) . .
C21 C14 C24 118.0(13) . .
C18 C14 C24 114.8(14) . .
OA43 C16 O46 125.1(15) . .
OA43 C16 C3 113.7(13) . .
O46 C16 C3 121.2(14) . .
C3 C17 C44 119.9(16) . .
C3 C17 H01I 120.0 . .
C44 C17 H01I 120.0 . .
C23 C18 C14 125.8(16) . .
C23 C18 C19 122.2(15) . .
C14 C18 C19 112.0(14) . .
C15 C19 C18 120.8(15) . .
C15 C19 H01M 119.6 . .
C18 C19 H01M 119.6 . .
C21 C20 C15 123.0(19) . .
C21 C20 H01G 118.5 . .
C15 C20 H01G 118.5 . .
C14 C21 C20 116.1(15) . .
C14 C21 H01L 122.0 . .
C20 C21 H01L 122.0 . .
OA27 C22 O40 117.1(15) . .
OA27 C22 C15 124.5(14) . .
O40 C22 C15 118.0(13) . .
C18 C23 C25 119.3(18) . .
C18 C23 H23 120.3 . .
C25 C23 H23 120.3 . .
C13 C24 C14 118.5(14) . .
C13 C24 H01A 120.8 . .
C14 C24 H01A 120.8 . .
C23 C25 C13 124.2(18) . .
C23 C25 H25 117.9 . .
C13 C25 H25 117.9 . .
O41 C26 O42 120.2(15) . .
O41 C26 C13 123.5(14) . .
O42 C26 C13 115.9(14) . .
C22 OA27 Fe03 136.6(9) . 4_575
C22 OA27 Fe02 93.7(9) . 4_675
Fe03 OA27 Fe02 108.9(4) 4_575 4_675
C11 C28 C5 125.7(17) . .
C11 C28 H28 117.1 . .
C5 C28 H28 117.1 . .
C6 O29 Fe01 118.6(13) . .
C7 C30 C31 119.5(11) . .
C7 C30 C12 120.1(10) . .
C31 C30 C12 120.1(11) . .
C29 N1 C34 114(2) . .
N1 C29 HA29 109.5 . .
N1 C29 HB29 109.5 . .
HA29 C29 HB29 109.5 . .
N1 C29 HC29 109.5 . .
HA29 C29 HC29 109.5 . .
HB29 C29 HC29 109.5 . .
C30 C31 C33 120.0(11) . .
C30 C31 H31 120.0 . .
C33 C31 H31 120.0 . .
C38 N3 C37 130(4) . .
C38 N3 C39 116(4) . .
C37 N3 C39 113(4) . .
C9 O31 Fe03 142.5(9) . 2_745
O35 C32 O34 124.2(9) . .
O35 C32 C33 119.8(13) . .
O34 C32 C33 116.0(13) . .
C10 C33 C31 120.5(10) . .
C10 C33 C32 121.9(13) . .
C31 C33 C32 117.6(12) . .
C32 O34 Fe01 131.0(8) . 2_645
N1 C34 H34A 109.5 . .
N1 C34 H34B 109.5 . .
H34A C34 H34B 109.5 . .
N1 C34 H34C 109.5 . .
H34A C34 H34C 109.5 . .
H34B C34 H34C 109.5 . .
C32 O35 Fe02 134.5(8) . .
C36 C35 N2 56(4) . .
C9 O36 Fe02 130.2(8) . 2_645
O47 C36 N2 84(7) . .
O47 C36 C35 128(7) . .
N2 C36 C35 66(5) . .
O47 C36 C48 31(5) . .
N2 C36 C48 57(5) . .
C35 C36 C48 117(5) . .
O47 C36 O43 73(6) . .
N2 C36 O43 121(7) . .
C35 C36 O43 159(6) . .
C48 C36 O43 79(5) . .
C12 O38 Fe03 134.8(8) . .
C58 N38 C40 75(7) . .
N3 C38 H38A 109.5 . .
N3 C38 H38B 109.5 . .
H38A C38 H38B 109.5 . .
N3 C38 H38C 109.5 . .
H38A C38 H38C 109.5 . .
H38B C38 H38C 109.5 . .
N3 C37 H37A 109.5 . .
N3 C37 H37B 109.5 . .
H37A C37 H37B 109.5 . .
N3 C37 H37C 109.5 . .
H37A C37 H37C 109.5 . .
H37B C37 H37C 109.5 . .
C48 O37 O47 46(6) . .
C48 O37 O43 120(9) . .
O47 O37 O43 86(8) . .
C12 O39 Fe01 129.3(8) . .
O50 C39 N3 119(5) . .
O50 C39 H39 120.5 . .
N3 C39 H39 120.5 . .
C22 O40 Fe02 91.4(9) . 4_675
N38 C40 C58 43(4) . .
C26 O41 Fe03 159.0(11) . .
C26 O41 Fe01 91.0(9) . .
Fe03 O41 Fe01 105.0(5) . .
C26 O42 Fe02 125.6(9) . 2_655
C26 O42 Fe01 92.6(10) . .
Fe02 O42 Fe01 93.9(4) 2_655 .

loop_
_geom_bond_atom_site_label_1
_geom_bond_atom_site_label_2
_geom_bond_distance
_geom_bond_site_symmetry_2
Fe01 O29 2.021(12) .
Fe01 O34 2.032(8) 2_655
Fe01 O39 2.083(9) .
Fe01 O42 2.266(10) .
Fe01 O46 2.266(9) 3_776
Fe01 O41 2.322(12) .
C1 C4 1.36(2) .
C1 C2 1.39(2) .
C1 H1 0.9500 .
O1 C6 1.278(19) .
O1 Fe03 2.022(11) .
C58 N38 1.09(8) .
C58 C40 1.54(10) .
O50 C39 1.24(5) .
C48 O47 0.92(9) .
C48 O37 1.10(10) .
C48 N2 1.47(9) .
C48 C36 1.69(9) .
O47 C36 1.15(9) .
O47 O37 1.23(10) .
O47 N2 1.63(10) .
N2 C36 1.29(9) .
N2 C35 1.41(8) .
O46 C16 1.268(17) .
O46 Fe02 2.092(11) 4_676
O46 Fe01 2.266(9) 3_776
C45 C5 1.40(2) .
C45 C4 1.49(2) .
C45 H01C 0.9500 .
C44 C4 1.38(2) .
C44 C11 1.44(2) .
C44 C17 1.45(2) .
O43 O37 1.49(12) .
O43 C36 1.85(11) .
OA43 C16 1.232(19) .
OA43 Fe03 2.069(11) 4_576
Fe02 O35 2.036(8) .
Fe02 O36 2.081(8) 2_655
Fe02 O46 2.092(11) 4_475
Fe02 OA27 2.195(9) 4_476
Fe02 O40 2.234(10) 4_476
Fe02 O42 2.253(9) 2_645
C2 C3 1.45(2) .
C2 H01E 0.9500 .
Fe03 O38 2.031(9) .
Fe03 O31 2.040(10) 2_755
Fe03 OA43 2.069(11) 4_575
Fe03 O41 2.174(11) .
Fe03 OA27 2.189(9) 4_576
C3 C17 1.37(2) .
C3 C16 1.46(2) .
C5 C6 1.45(2) .
C5 C28 1.45(2) .
C6 O29 1.220(19) .
C7 C8 1.394(17) .
C7 C30 1.400(16) .
C7 H7 0.9500 .
C8 C10 1.428(19) .
C8 C9 1.488(16) .
C9 O31 1.217(15) .
C9 O36 1.247(14) .
C10 C33 1.378(19) .
C10 H10 0.9500 .
C12 O39 1.239(14) .
C12 O38 1.279(15) .
C12 C30 1.479(16) .
C11 C28 1.34(2) .
C11 H11 0.9500 .
C13 C24 1.41(2) .
C13 C25 1.45(2) .
C13 C26 1.48(2) .
C15 C19 1.30(2) .
C15 C20 1.41(2) .
C15 C22 1.50(2) .
C14 C21 1.35(2) .
C14 C18 1.42(2) .
C14 C24 1.52(2) .
C17 H01I 0.9500 .
C18 C23 1.32(2) .
C18 C19 1.54(2) .
C19 H01M 0.9500 .
C20 C21 1.38(2) .
C20 H01G 0.9500 .
C21 H01L 0.9500 .
C22 OA27 1.244(17) .
C22 O40 1.260(19) .
C23 C25 1.32(2) .
C23 H23 0.9500 .
C24 H01A 0.9500 .
C25 H25 0.9500 .
C26 O41 1.227(18) .
C26 O42 1.265(17) .
OA27 Fe03 2.189(9) 4_575
OA27 Fe02 2.195(9) 4_675
C28 H28 0.9500 .
C30 C31 1.403(17) .
N1 C29 1.40(3) .
N1 C34 1.53(3) .
C29 HA29 0.9800 .
C29 HB29 0.9800 .
C29 HC29 0.9800 .
C31 C33 1.408(18) .
C31 H31 0.9500 .
N3 C38 1.31(6) .
N3 C37 1.38(5) .
N3 C39 1.40(5) .
O31 Fe03 2.040(10) 2_745
C32 O35 1.219(16) .
C32 O34 1.290(17) .
C32 C33 1.485(15) .
O34 Fe01 2.032(8) 2_645
C34 H34A 0.9800 .
C34 H34B 0.9800 .
C34 H34C 0.9800 .
C35 C36 1.31(7) .
O36 Fe02 2.081(8) 2_645
N38 C40 1.40(11) .
C38 H38A 0.9800 .
C38 H38B 0.9800 .
C38 H38C 0.9800 .
C37 H37A 0.9800 .
C37 H37B 0.9800 .
C37 H37C 0.9800 .
C39 H39 0.9500 .
O40 Fe02 2.234(10) 4_675
O42 Fe02 2.253(9) 2_655
